data_2022393
loop_
_publ_author_name
'Shi, Linqi'
'Sun, Zipei'
'Tian, Jiajie'
'Huang, Yaodong'
'Meng, Jiben'

_publ_section_title
;
 Study of naphthopyran derivatives: structure and photochromic properties
 in solution and in polymer film
;
_journal_coeditor_code CU3171
_journal_issue 7
_journal_name_full 'Acta Crystallographica Section C'
_journal_page_first
;
;
_journal_paper_doi 10.1107/S2053229621005969
_journal_volume 77
_journal_year 2021
_chemical_formula_iupac 'C37 H26 O'
_chemical_formula_moiety 'C37 H26 O'
_chemical_formula_sum 'C37 H26 O'
_chemical_formula_weight 486.58
_chemical_name_systematic
;
3,3-Bis([1,1'-biphenyl]-4-yl)-3<i>H</i>-naphtho[2,1-<i>b</i>]pyran
;
_space_group_crystal_system monoclinic
_space_group_IT_number 14
_space_group_name_Hall '-P 2yn'
_space_group_name_H-M_alt 'P 1 21/n 1'
_atom_sites_solution_hydrogens geom
_audit_creation_method
;
Olex2 1.3
(compiled 2020.11.12 svn.r5f609507 for OlexSys, GUI svn.r6226)
;
_cell_angle_alpha 90
_cell_angle_beta 103.941(5)
_cell_angle_gamma 90
_cell_formula_units_Z 8
_cell_length_a 10.960(4)
_cell_length_b 23.880(8)
_cell_length_c 20.385(7)
_cell_measurement_reflns_used 18178
_cell_measurement_temperature 113(2)
_cell_measurement_theta_max 28.1
_cell_measurement_theta_min 1.3
_cell_volume 5178(3)
_computing_cell_refinement
;
CrystalClear (Rigaku, 2008)
;
_computing_data_collection
;
CrystalClear (Rigaku, 2008)
;
_computing_data_reduction
;
CrystalClear (Rigaku, 2008)
;
_computing_molecular_graphics
;
OLEX2 (Dolomanov <i>et al.</i>, 2009)
;
_computing_publication_material
;
OLEX2 (Dolomanov <i>et al.</i>, 2009)
;
_computing_structure_refinement
;
SHELXL2018 (Sheldrick, 2015)
;
_computing_structure_solution
;
SHELXS97 (Sheldrick, 2008)
;
_diffrn_ambient_temperature 113.15
_diffrn_detector_area_resol_mean 14.22
_diffrn_measured_fraction_theta_full 1.000
_diffrn_measured_fraction_theta_max 1.000
_diffrn_measurement_device_type 'Bruker P4'
_diffrn_measurement_method '\w scans'
_diffrn_radiation_monochromator graphite
_diffrn_radiation_type MoK\a
_diffrn_radiation_wavelength 0.71073
_diffrn_reflns_av_R_equivalents 0.0734
_diffrn_reflns_av_unetI/netI 0.0658
_diffrn_reflns_limit_h_max 13
_diffrn_reflns_limit_h_min -13
_diffrn_reflns_limit_k_max 28
_diffrn_reflns_limit_k_min -26
_diffrn_reflns_limit_l_max 24
_diffrn_reflns_limit_l_min -24
_diffrn_reflns_number 42284
_diffrn_reflns_theta_full 25.020
_diffrn_reflns_theta_max 25.020
_diffrn_reflns_theta_min 1.337
_diffrn_source_current 24.0
_diffrn_source_power 1.2
_diffrn_source_voltage 50.0
_exptl_absorpt_coefficient_mu 0.073
_exptl_absorpt_correction_T_max 0.9898
_exptl_absorpt_correction_T_min 0.9855
_exptl_absorpt_correction_type none
_exptl_crystal_colour Colorless
_exptl_crystal_density_diffrn 1.248
_exptl_crystal_density_method 'not measured'
_exptl_crystal_description Prism
_exptl_crystal_F_000 2048
_exptl_crystal_size_max 0.2
_exptl_crystal_size_mid 0.18
_exptl_crystal_size_min 0.14
_refine_diff_density_max 0.542
_refine_diff_density_min -0.263
_refine_ls_extinction_coef 0.0050(6)
_refine_ls_extinction_expression Fc^*^=kFc[1+0.001xFc^2^\l^3^/sin(2\q)]^-1/4^
_refine_ls_extinction_method
;
SHELXL2018 (Sheldrick, 2015)
;
_refine_ls_goodness_of_fit_ref 1.107
_refine_ls_hydrogen_treatment constr
_refine_ls_matrix_type full
_refine_ls_number_parameters 686
_refine_ls_number_reflns 9136
_refine_ls_number_restraints 0
_refine_ls_restrained_S_all 1.107
_refine_ls_R_factor_all 0.0855
_refine_ls_R_factor_gt 0.0667
_refine_ls_shift/su_max 0.001
_refine_ls_shift/su_mean 0.000
_refine_ls_structure_factor_coef Fsqd
_refine_ls_weighting_details 'w=1/[\s^2^(Fo^2^)+(0.0853P)^2^+0.2747P] where P=(Fo^2^+2Fc^2^)/3'
_refine_ls_weighting_scheme calc
_refine_ls_wR_factor_gt 0.1776
_refine_ls_wR_factor_ref 0.1920
_reflns_number_gt 6968
_reflns_number_total 9136
_reflns_threshold_expression 'I > 2\s(I)'
_cod_data_source_file cu3171sup1.cif
_cod_data_source_block NP2
_cod_database_code 2022393
_shelx_space_group_comment
;
The symmetry employed for this shelxl refinement is uniquely defined
by the following loop, which should always be used as a source of
symmetry information in preference to the above space-group names.
They are only intended as comments.
;
_shelx_estimated_absorpt_t_min 0.985
_shelx_estimated_absorpt_t_max 0.990

loop_
_space_group_symop_operation_xyz
'x, y, z'
'-x+1/2, y+1/2, -z+1/2'
'-x, -y, -z'
'x-1/2, -y-1/2, z-1/2'

loop_
_atom_site_type_symbol
_atom_site_label
_atom_site_fract_x
_atom_site_fract_y
_atom_site_fract_z
_atom_site_U_iso_or_equiv
_atom_site_adp_type
_atom_site_calc_flag
_atom_site_occupancy
_atom_site_disorder_assembly
_atom_site_disorder_group
O O1 0.58120(14) 0.14284(6) 0.19415(8) 0.0331(4) Uani d 1 . .
O O2 0.44537(14) 0.08748(6) 0.36916(8) 0.0330(4) Uani d 1 . .
C C1 0.6911(2) 0.11910(9) 0.18492(13) 0.0319(6) Uani d 1 . .
C C2 0.7764(2) 0.09771(9) 0.24269(13) 0.0347(6) Uani d 1 . .
H H2 0.758687 0.100460 0.285950 0.042 Uiso calc 1 . .
C C3 0.8853(2) 0.07292(10) 0.23558(13) 0.0369(6) Uani d 1 . .
H H3 0.942459 0.058120 0.274316 0.044 Uiso calc 1 . .
C C4 0.9144(2) 0.06888(9) 0.17176(13) 0.0348(6) Uani d 1 . .
C C5 1.0251(2) 0.04151(10) 0.16393(14) 0.0395(6) Uani d 1 . .
H H5 1.081959 0.025914 0.202245 0.047 Uiso calc 1 . .
C C6 1.0504(2) 0.03748(10) 0.10164(15) 0.0418(7) Uani d 1 . .
H H6 1.123824 0.018424 0.096786 0.050 Uiso calc 1 . .
C C7 0.9677(2) 0.06156(10) 0.04422(14) 0.0401(6) Uani d 1 . .
H H7 0.986533 0.058829 0.001203 0.048 Uiso calc 1 . .
C C8 0.8611(2) 0.08868(10) 0.05032(14) 0.0369(6) Uani d 1 . .
H H8 0.807322 0.105035 0.011471 0.044 Uiso calc 1 . .
C C9 0.8294(2) 0.09284(9) 0.11369(13) 0.0324(6) Uani d 1 . .
C C10 0.7160(2) 0.11860(9) 0.12179(13) 0.0316(6) Uani d 1 . .
C C11 0.6228(2) 0.14584(9) 0.06678(13) 0.0339(6) Uani d 1 . .
H H11 0.645967 0.158233 0.027178 0.041 Uiso calc 1 . .
C C12 0.5069(2) 0.15281(10) 0.07316(13) 0.0346(6) Uani d 1 . .
H H12 0.445440 0.170056 0.038087 0.041 Uiso calc 1 . .
C C13 0.4727(2) 0.13291(10) 0.13736(13) 0.0328(6) Uani d 1 . .
C C14 0.3639(2) 0.16729(9) 0.15071(13) 0.0337(6) Uani d 1 . .
C C15 0.3813(2) 0.21612(10) 0.18920(13) 0.0381(6) Uani d 1 . .
H H15 0.464053 0.228861 0.209198 0.046 Uiso calc 1 . .
C C16 0.2786(2) 0.24624(10) 0.19850(14) 0.0392(6) Uani d 1 . .
H H16 0.293063 0.278880 0.225922 0.047 Uiso calc 1 . .
C C17 0.1553(2) 0.23058(9) 0.16930(12) 0.0321(6) Uani d 1 . .
C C18 0.1387(2) 0.18126(10) 0.12990(13) 0.0369(6) Uani d 1 . .
H H18 0.056134 0.168812 0.109129 0.044 Uiso calc 1 . .
C C19 0.2408(2) 0.15089(10) 0.12115(13) 0.0357(6) Uani d 1 . .
H H19 0.226783 0.117935 0.094274 0.043 Uiso calc 1 . .
C C20 0.0443(2) 0.26195(10) 0.17944(13) 0.0362(6) Uani d 1 . .
C C21 0.0534(3) 0.31812(11) 0.19900(16) 0.0503(8) Uani d 1 . .
H H21 0.132501 0.336478 0.206502 0.060 Uiso calc 1 . .
C C22 -0.0499(3) 0.34757(12) 0.20769(17) 0.0569(8) Uani d 1 . .
H H22 -0.041493 0.386099 0.219534 0.068 Uiso calc 1 . .
C C23 -0.1659(3) 0.32159(11) 0.19932(16) 0.0505(7) Uani d 1 . .
H H23 -0.236453 0.341825 0.206173 0.061 Uiso calc 1 . .
C C24 -0.1770(2) 0.26619(11) 0.18098(16) 0.0519(8) Uani d 1 . .
H H24 -0.256080 0.247932 0.174208 0.062 Uiso calc 1 . .
C C25 -0.0730(2) 0.23693(11) 0.17236(15) 0.0475(7) Uani d 1 . .
H H25 -0.081970 0.198281 0.161182 0.057 Uiso calc 1 . .
C C26 0.4415(2) 0.07001(9) 0.13709(13) 0.0323(6) Uani d 1 . .
C C27 0.4271(2) 0.03619(9) 0.08019(13) 0.0348(6) Uani d 1 . .
H H27 0.445106 0.050846 0.040233 0.042 Uiso calc 1 . .
C C28 0.3863(2) -0.01900(10) 0.08127(13) 0.0362(6) Uani d 1 . .
H H28 0.378300 -0.041659 0.042158 0.043 Uiso calc 1 . .
C C29 0.3570(2) -0.04165(10) 0.13889(14) 0.0352(6) Uani d 1 . .
C C30 0.3760(2) -0.00794(10) 0.19670(13) 0.0354(6) Uani d 1 . .
H H30 0.359321 -0.022788 0.236902 0.042 Uiso calc 1 . .
C C31 0.4185(2) 0.04668(10) 0.19633(13) 0.0364(6) Uani d 1 . .
H H31 0.432205 0.068534 0.236381 0.044 Uiso calc 1 . .
C C32 0.3014(2) -0.09873(9) 0.13702(13) 0.0356(6) Uani d 1 . .
C C33 0.3494(2) -0.14383(10) 0.10855(14) 0.0420(6) Uani d 1 . .
H H33 0.423135 -0.139002 0.092396 0.050 Uiso calc 1 . .
C C34 0.2918(3) -0.19583(10) 0.10325(15) 0.0485(7) Uani d 1 . .
H H34 0.326928 -0.226242 0.083973 0.058 Uiso calc 1 . .
C C35 0.1838(3) -0.20389(12) 0.12575(15) 0.0520(8) Uani d 1 . .
H H35 0.142534 -0.239167 0.120686 0.062 Uiso calc 1 . .
C C36 0.1371(2) -0.15946(11) 0.15580(15) 0.0482(7) Uani d 1 . .
H H36 0.064276 -0.164746 0.172633 0.058 Uiso calc 1 . .
C C37 0.1942(2) -0.10768(10) 0.16176(14) 0.0422(7) Uani d 1 . .
H H37 0.160696 -0.077823 0.182780 0.051 Uiso calc 1 . .
C C38 0.3358(2) 0.11252(9) 0.37618(13) 0.0320(6) Uani d 1 . .
C C39 0.2475(2) 0.12765(9) 0.31588(13) 0.0344(6) Uani d 1 . .
H H39 0.265561 0.121401 0.273181 0.041 Uiso calc 1 . .
C C40 0.1357(2) 0.15138(9) 0.31977(13) 0.0356(6) Uani d 1 . .
H H40 0.075560 0.160727 0.279323 0.043 Uiso calc 1 . .
C C41 0.1081(2) 0.16225(9) 0.38293(14) 0.0350(6) Uani d 1 . .
C C42 -0.0060(2) 0.18830(10) 0.38759(15) 0.0427(7) Uani d 1 . .
H H42 -0.067235 0.197374 0.347441 0.051 Uiso calc 1 . .
C C43 -0.0290(2) 0.20053(11) 0.44914(16) 0.0507(8) Uani d 1 . .
H H43 -0.106339 0.217412 0.451426 0.061 Uiso calc 1 . .
C C44 0.0620(3) 0.18809(12) 0.50924(17) 0.0566(8) Uani d 1 . .
H H44 0.047148 0.198302 0.551684 0.068 Uiso calc 1 . .
C C45 0.1718(2) 0.16135(11) 0.50680(15) 0.0475(7) Uani d 1 . .
H H45 0.231043 0.152259 0.547687 0.057 Uiso calc 1 . .
C C46 0.1978(2) 0.14714(10) 0.44396(14) 0.0355(6) Uani d 1 . .
C C47 0.3124(2) 0.12026(9) 0.43931(13) 0.0339(6) Uani d 1 . .
C C48 0.4044(2) 0.09629(10) 0.49697(13) 0.0378(6) Uani d 1 . .
H H48 0.381971 0.089625 0.538493 0.045 Uiso calc 1 . .
C C49 0.5194(2) 0.08397(10) 0.49063(13) 0.0365(6) Uani d 1 . .
H H49 0.578293 0.066107 0.526337 0.044 Uiso calc 1 . .
C C50 0.5546(2) 0.09904(9) 0.42508(13) 0.0328(6) Uani d 1 . .
C C51 0.5890(2) 0.16104(9) 0.42082(13) 0.0320(6) Uani d 1 . .
C C52 0.6134(2) 0.19676(10) 0.47614(13) 0.0364(6) Uani d 1 . .
H H52 0.604024 0.183510 0.518595 0.044 Uiso calc 1 . .
C C53 0.6516(2) 0.25203(10) 0.47019(14) 0.0379(6) Uani d 1 . .
H H53 0.667609 0.275843 0.508653 0.045 Uiso calc 1 . .
C C54 0.6665(2) 0.27272(9) 0.40852(13) 0.0345(6) Uani d 1 . .
C C55 0.6406(2) 0.23667(9) 0.35294(13) 0.0349(6) Uani d 1 . .
H H55 0.649054 0.249905 0.310307 0.042 Uiso calc 1 . .
C C56 0.6026(2) 0.18177(9) 0.35892(13) 0.0344(6) Uani d 1 . .
H H56 0.585665 0.158028 0.320395 0.041 Uiso calc 1 . .
C C57 0.7078(2) 0.33169(10) 0.40165(14) 0.0371(6) Uani d 1 . .
C C58 0.6647(2) 0.37594(10) 0.43542(15) 0.0446(7) Uani d 1 . .
H H58 0.610359 0.368148 0.464202 0.054 Uiso calc 1 . .
C C59 0.6999(2) 0.43047(11) 0.42764(16) 0.0514(8) Uani d 1 . .
H H59 0.669836 0.459722 0.451160 0.062 Uiso calc 1 . .
C C60 0.7785(2) 0.44292(11) 0.38587(16) 0.0486(7) Uani d 1 . .
H H60 0.801962 0.480593 0.380244 0.058 Uiso calc 1 . .
C C61 0.8222(3) 0.40057(11) 0.35279(17) 0.0542(8) Uani d 1 . .
H H61 0.876574 0.408931 0.324188 0.065 Uiso calc 1 . .
C C62 0.7878(2) 0.34488(11) 0.36050(16) 0.0481(7) Uani d 1 . .
H H62 0.819537 0.315878 0.337346 0.058 Uiso calc 1 . .
C C63 0.6628(2) 0.06260(9) 0.41388(13) 0.0316(6) Uani d 1 . .
C C64 0.7845(2) 0.07480(10) 0.44997(13) 0.0379(6) Uani d 1 . .
H H64 0.797697 0.104297 0.482174 0.046 Uiso calc 1 . .
C C65 0.8873(2) 0.04494(10) 0.44010(13) 0.0375(6) Uani d 1 . .
H H65 0.969356 0.054375 0.465423 0.045 Uiso calc 1 . .
C C66 0.8714(2) 0.00124(9) 0.39344(13) 0.0339(6) Uani d 1 . .
C C67 0.7488(2) -0.01182(9) 0.35863(14) 0.0387(6) Uani d 1 . .
H H67 0.735501 -0.041885 0.327179 0.046 Uiso calc 1 . .
C C68 0.6449(2) 0.01795(9) 0.36859(13) 0.0357(6) Uani d 1 . .
H H68 0.562397 0.007774 0.344576 0.043 Uiso calc 1 . .
C C69 0.9827(2) -0.02845(9) 0.37990(13) 0.0363(6) Uani d 1 . .
C C70 1.0947(2) -0.00026(10) 0.38257(13) 0.0385(6) Uani d 1 . .
H H70 1.100636 0.038396 0.393889 0.046 Uiso calc 1 . .
C C71 1.1985(3) -0.02743(11) 0.36902(15) 0.0471(7) Uani d 1 . .
H H71 1.273895 -0.007353 0.370501 0.057 Uiso calc 1 . .
C C72 1.1907(3) -0.08365(13) 0.35348(17) 0.0586(9) Uani d 1 . .
H H72 1.260632 -0.102346 0.343567 0.070 Uiso calc 1 . .
C C73 1.0820(3) -0.11279(13) 0.35226(19) 0.0673(10) Uani d 1 . .
H H73 1.077965 -0.151756 0.342585 0.081 Uiso calc 1 . .
C C74 0.9776(3) -0.08555(11) 0.36512(16) 0.0526(8) Uani d 1 . .
H H74 0.902731 -0.105984 0.363800 0.063 Uiso calc 1 . .

loop_
_atom_site_aniso_label
_atom_site_aniso_U_11
_atom_site_aniso_U_22
_atom_site_aniso_U_33
_atom_site_aniso_U_12
_atom_site_aniso_U_13
_atom_site_aniso_U_23
O1 0.0307(9) 0.0355(9) 0.0330(10) 0.0007(7) 0.0074(7) -0.0017(7)
O2 0.0289(9) 0.0339(9) 0.0357(11) 0.0031(7) 0.0072(7) 0.0001(7)
C1 0.0285(12) 0.0301(13) 0.0389(16) -0.0017(10) 0.0116(11) -0.0008(10)
C2 0.0332(13) 0.0355(14) 0.0354(15) -0.0019(10) 0.0085(11) 0.0016(10)
C3 0.0318(13) 0.0379(14) 0.0390(16) -0.0037(11) 0.0043(11) 0.0042(11)
C4 0.0320(13) 0.0296(13) 0.0430(17) -0.0029(10) 0.0098(11) -0.0003(11)
C5 0.0321(14) 0.0368(14) 0.0491(18) 0.0022(11) 0.0088(12) 0.0004(12)
C6 0.0338(14) 0.0382(14) 0.055(2) 0.0038(11) 0.0132(13) -0.0023(12)
C7 0.0394(14) 0.0353(14) 0.0488(18) -0.0014(11) 0.0170(13) -0.0038(12)
C8 0.0349(14) 0.0345(14) 0.0424(17) -0.0014(11) 0.0114(12) 0.0019(11)
C9 0.0287(13) 0.0302(13) 0.0398(16) -0.0041(10) 0.0109(11) -0.0009(10)
C10 0.0298(12) 0.0280(12) 0.0373(16) -0.0037(10) 0.0086(11) 0.0006(10)
C11 0.0339(13) 0.0311(13) 0.0382(16) -0.0002(10) 0.0117(11) 0.0041(10)
C12 0.0341(14) 0.0359(14) 0.0334(15) -0.0027(10) 0.0075(11) 0.0019(10)
C13 0.0283(12) 0.0358(14) 0.0335(15) -0.0019(10) 0.0058(11) 0.0001(10)
C14 0.0347(13) 0.0331(13) 0.0347(15) -0.0006(10) 0.0113(11) 0.0036(10)
C15 0.0344(14) 0.0325(14) 0.0473(17) -0.0049(11) 0.0097(12) -0.0040(11)
C16 0.0416(14) 0.0267(13) 0.0496(18) -0.0018(11) 0.0119(12) -0.0060(11)
C17 0.0355(13) 0.0286(13) 0.0339(15) -0.0001(10) 0.0118(11) 0.0047(10)
C18 0.0319(13) 0.0396(14) 0.0380(16) -0.0009(11) 0.0063(11) -0.0016(11)
C19 0.0331(13) 0.0341(14) 0.0403(16) -0.0021(10) 0.0094(11) -0.0047(11)
C20 0.0396(14) 0.0304(13) 0.0386(16) 0.0033(11) 0.0093(11) 0.0051(11)
C21 0.0450(16) 0.0385(15) 0.070(2) 0.0004(12) 0.0181(15) -0.0039(13)
C22 0.0567(19) 0.0399(16) 0.076(2) 0.0099(14) 0.0203(17) -0.0037(15)
C23 0.0438(16) 0.0488(17) 0.058(2) 0.0177(13) 0.0105(14) -0.0001(14)
C24 0.0354(15) 0.0481(17) 0.072(2) 0.0035(12) 0.0122(14) -0.0041(14)
C25 0.0381(15) 0.0381(15) 0.065(2) 0.0015(12) 0.0098(13) -0.0075(13)
C26 0.0290(12) 0.0342(13) 0.0339(15) 0.0014(10) 0.0077(11) 0.0007(10)
C27 0.0313(13) 0.0355(14) 0.0399(16) -0.0008(10) 0.0128(11) 0.0015(11)
C28 0.0344(13) 0.0363(14) 0.0396(16) -0.0002(11) 0.0124(11) -0.0033(11)
C29 0.0273(12) 0.0339(14) 0.0445(17) 0.0041(10) 0.0086(11) 0.0073(11)
C30 0.0362(14) 0.0352(14) 0.0353(16) 0.0017(11) 0.0096(11) 0.0028(11)
C31 0.0353(13) 0.0353(14) 0.0386(16) 0.0009(11) 0.0086(11) 0.0010(11)
C32 0.0317(13) 0.0322(13) 0.0405(16) 0.0014(10) 0.0042(11) 0.0050(11)
C33 0.0405(15) 0.0392(15) 0.0455(18) -0.0018(12) 0.0092(12) 0.0040(12)
C34 0.0602(18) 0.0302(14) 0.055(2) 0.0012(13) 0.0144(15) 0.0039(12)
C35 0.0503(17) 0.0419(16) 0.058(2) -0.0117(13) 0.0026(14) 0.0099(14)
C36 0.0389(15) 0.0454(17) 0.057(2) -0.0038(12) 0.0051(13) 0.0127(13)
C37 0.0379(14) 0.0392(15) 0.0480(18) 0.0020(11) 0.0073(12) 0.0062(12)
C38 0.0298(13) 0.0255(12) 0.0415(16) 0.0003(10) 0.0100(11) 0.0028(10)
C39 0.0333(13) 0.0334(13) 0.0367(15) -0.0013(10) 0.0087(11) 0.0022(11)
C40 0.0312(13) 0.0319(13) 0.0410(16) -0.0015(10) 0.0034(11) 0.0046(11)
C41 0.0303(13) 0.0284(13) 0.0476(17) 0.0002(10) 0.0116(12) 0.0015(11)
C42 0.0325(14) 0.0381(14) 0.057(2) 0.0025(11) 0.0092(13) 0.0027(12)
C43 0.0378(15) 0.0509(17) 0.066(2) 0.0129(13) 0.0182(15) 0.0065(15)
C44 0.0539(18) 0.066(2) 0.055(2) 0.0154(15) 0.0238(16) -0.0036(15)
C45 0.0384(15) 0.0576(18) 0.0471(19) 0.0131(13) 0.0116(13) 0.0020(13)
C46 0.0320(13) 0.0331(13) 0.0428(17) 0.0024(10) 0.0119(12) 0.0020(11)
C47 0.0329(13) 0.0315(13) 0.0392(16) 0.0030(10) 0.0123(11) 0.0033(10)
C48 0.0386(14) 0.0415(15) 0.0357(16) 0.0046(11) 0.0136(12) 0.0040(11)
C49 0.0360(14) 0.0364(14) 0.0371(16) 0.0073(11) 0.0085(11) 0.0059(11)
C50 0.0278(12) 0.0337(13) 0.0353(15) 0.0036(10) 0.0048(11) -0.0012(10)
C51 0.0256(12) 0.0309(13) 0.0395(16) 0.0088(10) 0.0080(11) 0.0030(10)
C52 0.0341(13) 0.0379(14) 0.0376(16) 0.0063(11) 0.0095(11) -0.0023(11)
C53 0.0360(14) 0.0353(14) 0.0429(17) 0.0022(11) 0.0106(12) -0.0095(11)
C54 0.0264(12) 0.0307(13) 0.0453(17) 0.0058(10) 0.0068(11) -0.0047(11)
C55 0.0334(13) 0.0316(13) 0.0403(16) 0.0044(10) 0.0102(11) 0.0031(10)
C56 0.0350(13) 0.0300(13) 0.0378(16) 0.0058(10) 0.0077(11) -0.0040(10)
C57 0.0271(12) 0.0331(13) 0.0500(18) 0.0035(10) 0.0072(12) -0.0012(11)
C58 0.0379(14) 0.0374(15) 0.057(2) 0.0050(12) 0.0085(13) -0.0051(12)
C59 0.0394(15) 0.0368(16) 0.074(2) 0.0031(12) 0.0058(15) -0.0110(14)
C60 0.0398(15) 0.0322(14) 0.073(2) -0.0012(12) 0.0121(15) -0.0041(13)
C61 0.0450(17) 0.0438(17) 0.077(2) -0.0036(13) 0.0201(16) 0.0040(15)
C62 0.0429(16) 0.0367(15) 0.065(2) 0.0048(12) 0.0144(14) -0.0044(13)
C63 0.0351(13) 0.0284(13) 0.0343(15) 0.0043(10) 0.0138(11) 0.0032(10)
C64 0.0355(14) 0.0385(14) 0.0390(16) 0.0071(11) 0.0075(12) -0.0056(11)
C65 0.0343(13) 0.0350(14) 0.0425(17) 0.0076(11) 0.0079(11) 0.0020(11)
C66 0.0347(13) 0.0258(12) 0.0431(16) 0.0040(10) 0.0128(12) 0.0051(10)
C67 0.0433(15) 0.0246(13) 0.0501(18) 0.0013(11) 0.0148(13) -0.0019(11)
C68 0.0330(13) 0.0291(13) 0.0456(17) 0.0003(10) 0.0102(11) 0.0021(11)
C69 0.0410(14) 0.0291(13) 0.0404(16) 0.0086(11) 0.0131(12) 0.0022(10)
C70 0.0364(14) 0.0367(14) 0.0424(17) 0.0066(11) 0.0094(12) 0.0036(11)
C71 0.0394(15) 0.0514(17) 0.0521(19) 0.0093(12) 0.0138(13) 0.0067(13)
C72 0.0473(18) 0.061(2) 0.072(2) 0.0135(15) 0.0238(16) -0.0119(16)
C73 0.057(2) 0.0456(18) 0.102(3) 0.0066(15) 0.0258(19) -0.0260(17)
C74 0.0423(16) 0.0414(16) 0.075(2) 0.0036(12) 0.0165(15) -0.0106(14)

loop_
_atom_type_symbol
_atom_type_description
_atom_type_scat_dispersion_real
_atom_type_scat_dispersion_imag
_atom_type_scat_source
C C 0.0033 0.0016 'International Tables Vol C Tables 4.2.6.8 and 6.1.1.4'
H H 0.0000 0.0000 'International Tables Vol C Tables 4.2.6.8 and 6.1.1.4'
O O 0.0106 0.0060 'International Tables Vol C Tables 4.2.6.8 and 6.1.1.4'

loop_
_geom_angle_atom_site_label_1
_geom_angle_atom_site_label_2
_geom_angle_atom_site_label_3
_geom_angle_site_symmetry_1
_geom_angle_site_symmetry_3
_geom_angle
_geom_angle_publ_flag
C1 O1 C13 . . 113.16(17) ?
C38 O2 C50 . . 113.93(17) ?
O1 C1 C2 . . 117.3(2) ?
C10 C1 O1 . . 120.3(2) ?
C10 C1 C2 . . 122.3(2) ?
C1 C2 H2 . . 120.4 ?
C3 C2 C1 . . 119.1(2) ?
C3 C2 H2 . . 120.4 ?
C2 C3 H3 . . 119.3 ?
C2 C3 C4 . . 121.4(2) ?
C4 C3 H3 . . 119.3 ?
C3 C4 C5 . . 121.5(2) ?
C3 C4 C9 . . 119.0(2) ?
C5 C4 C9 . . 119.5(2) ?
C4 C5 H5 . . 119.8 ?
C6 C5 C4 . . 120.5(2) ?
C6 C5 H5 . . 119.8 ?
C5 C6 H6 . . 119.8 ?
C5 C6 C7 . . 120.4(2) ?
C7 C6 H6 . . 119.8 ?
C6 C7 H7 . . 119.8 ?
C8 C7 C6 . . 120.5(3) ?
C8 C7 H7 . . 119.8 ?
C7 C8 H8 . . 119.4 ?
C7 C8 C9 . . 121.2(2) ?
C9 C8 H8 . . 119.4 ?
C8 C9 C4 . . 118.0(2) ?
C8 C9 C10 . . 123.0(2) ?
C10 C9 C4 . . 119.0(2) ?
C1 C10 C9 . . 119.0(2) ?
C1 C10 C11 . . 116.7(2) ?
C9 C10 C11 . . 124.3(2) ?
C10 C11 H11 . . 120.4 ?
C12 C11 C10 . . 119.2(2) ?
C12 C11 H11 . . 120.4 ?
C11 C12 H12 . . 120.4 ?
C11 C12 C13 . . 119.2(2) ?
C13 C12 H12 . . 120.4 ?
O1 C13 C12 . . 107.94(18) ?
O1 C13 C14 . . 107.01(19) ?
O1 C13 C26 . . 107.33(18) ?
C12 C13 C14 . . 110.51(19) ?
C12 C13 C26 . . 113.7(2) ?
C14 C13 C26 . . 110.06(18) ?
C15 C14 C13 . . 122.9(2) ?
C15 C14 C19 . . 117.8(2) ?
C19 C14 C13 . . 119.2(2) ?
C14 C15 H15 . . 119.8 ?
C16 C15 C14 . . 120.3(2) ?
C16 C15 H15 . . 119.8 ?
C15 C16 H16 . . 118.7 ?
C15 C16 C17 . . 122.6(2) ?
C17 C16 H16 . . 118.7 ?
C16 C17 C18 . . 116.5(2) ?
C16 C17 C20 . . 123.3(2) ?
C18 C17 C20 . . 120.2(2) ?
C17 C18 H18 . . 119.5 ?
C19 C18 C17 . . 121.0(2) ?
C19 C18 H18 . . 119.5 ?
C14 C19 H19 . . 119.1 ?
C18 C19 C14 . . 121.8(2) ?
C18 C19 H19 . . 119.1 ?
C21 C20 C17 . . 121.3(2) ?
C25 C20 C17 . . 122.4(2) ?
C25 C20 C21 . . 116.2(2) ?
C20 C21 H21 . . 119.3 ?
C22 C21 C20 . . 121.5(3) ?
C22 C21 H21 . . 119.3 ?
C21 C22 H22 . . 119.6 ?
C21 C22 C23 . . 120.8(3) ?
C23 C22 H22 . . 119.6 ?
C22 C23 H23 . . 120.6 ?
C24 C23 C22 . . 118.9(2) ?
C24 C23 H23 . . 120.6 ?
C23 C24 H24 . . 120.0 ?
C23 C24 C25 . . 120.0(3) ?
C25 C24 H24 . . 120.0 ?
C20 C25 H25 . . 118.7 ?
C24 C25 C20 . . 122.6(2) ?
C24 C25 H25 . . 118.7 ?
C27 C26 C13 . . 123.4(2) ?
C27 C26 C31 . . 118.5(2) ?
C31 C26 C13 . . 118.0(2) ?
C26 C27 H27 . . 119.7 ?
C26 C27 C28 . . 120.6(2) ?
C28 C27 H27 . . 119.7 ?
C27 C28 H28 . . 119.4 ?
C27 C28 C29 . . 121.2(2) ?
C29 C28 H28 . . 119.4 ?
C28 C29 C30 . . 117.8(2) ?
C28 C29 C32 . . 120.5(2) ?
C30 C29 C32 . . 121.6(2) ?
C29 C30 H30 . . 119.4 ?
C31 C30 C29 . . 121.2(2) ?
C31 C30 H30 . . 119.4 ?
C26 C31 H31 . . 119.7 ?
C30 C31 C26 . . 120.5(2) ?
C30 C31 H31 . . 119.7 ?
C33 C32 C29 . . 121.8(2) ?
C33 C32 C37 . . 117.9(2) ?
C37 C32 C29 . . 120.2(2) ?
C32 C33 H33 . . 119.4 ?
C34 C33 C32 . . 121.1(2) ?
C34 C33 H33 . . 119.4 ?
C33 C34 H34 . . 119.7 ?
C35 C34 C33 . . 120.6(3) ?
C35 C34 H34 . . 119.7 ?
C34 C35 H35 . . 120.7 ?
C34 C35 C36 . . 118.6(3) ?
C36 C35 H35 . . 120.7 ?
C35 C36 H36 . . 119.4 ?
C37 C36 C35 . . 121.2(3) ?
C37 C36 H36 . . 119.4 ?
C32 C37 H37 . . 119.8 ?
C36 C37 C32 . . 120.5(2) ?
C36 C37 H37 . . 119.8 ?
O2 C38 C39 . . 116.8(2) ?
O2 C38 C47 . . 121.0(2) ?
C47 C38 C39 . . 122.2(2) ?
C38 C39 H39 . . 120.3 ?
C40 C39 C38 . . 119.3(2) ?
C40 C39 H39 . . 120.3 ?
C39 C40 H40 . . 119.4 ?
C39 C40 C41 . . 121.3(2) ?
C41 C40 H40 . . 119.4 ?
C40 C41 C42 . . 121.7(2) ?
C40 C41 C46 . . 119.4(2) ?
C42 C41 C46 . . 118.9(2) ?
C41 C42 H42 . . 119.5 ?
C43 C42 C41 . . 120.9(3) ?
C43 C42 H42 . . 119.5 ?
C42 C43 H43 . . 119.9 ?
C42 C43 C44 . . 120.2(2) ?
C44 C43 H43 . . 119.9 ?
C43 C44 H44 . . 119.7 ?
C45 C44 C43 . . 120.5(3) ?
C45 C44 H44 . . 119.7 ?
C44 C45 H45 . . 119.6 ?
C44 C45 C46 . . 120.8(3) ?
C46 C45 H45 . . 119.6 ?
C41 C46 C47 . . 118.9(2) ?
C45 C46 C41 . . 118.6(2) ?
C45 C46 C47 . . 122.4(2) ?
C38 C47 C46 . . 118.9(2) ?
C38 C47 C48 . . 116.6(2) ?
C46 C47 C48 . . 124.4(2) ?
C47 C48 H48 . . 120.3 ?
C49 C48 C47 . . 119.5(2) ?
C49 C48 H48 . . 120.3 ?
C48 C49 H49 . . 120.7 ?
C48 C49 C50 . . 118.7(2) ?
C50 C49 H49 . . 120.7 ?
O2 C50 C49 . . 107.83(18) ?
O2 C50 C51 . . 107.65(18) ?
O2 C50 C63 . . 107.07(19) ?
C49 C50 C51 . . 113.32(19) ?
C49 C50 C63 . . 111.48(19) ?
C63 C50 C51 . . 109.23(18) ?
C52 C51 C50 . . 123.3(2) ?
C52 C51 C56 . . 118.3(2) ?
C56 C51 C50 . . 118.3(2) ?
C51 C52 H52 . . 119.6 ?
C51 C52 C53 . . 120.8(2) ?
C53 C52 H52 . . 119.6 ?
C52 C53 H53 . . 119.5 ?
C54 C53 C52 . . 120.9(2) ?
C54 C53 H53 . . 119.5 ?
C53 C54 C57 . . 121.4(2) ?
C55 C54 C53 . . 117.8(2) ?
C55 C54 C57 . . 120.8(2) ?
C54 C55 H55 . . 119.4 ?
C56 C55 C54 . . 121.1(2) ?
C56 C55 H55 . . 119.4 ?
C51 C56 H56 . . 119.6 ?
C55 C56 C51 . . 120.9(2) ?
C55 C56 H56 . . 119.6 ?
C58 C57 C54 . . 121.2(2) ?
C62 C57 C54 . . 121.3(2) ?
C62 C57 C58 . . 117.5(2) ?
C57 C58 H58 . . 119.4 ?
C59 C58 C57 . . 121.3(3) ?
C59 C58 H58 . . 119.4 ?
C58 C59 H59 . . 119.8 ?
C58 C59 C60 . . 120.5(3) ?
C60 C59 H59 . . 119.8 ?
C59 C60 H60 . . 120.3 ?
C61 C60 C59 . . 119.3(3) ?
C61 C60 H60 . . 120.3 ?
C60 C61 H61 . . 119.6 ?
C60 C61 C62 . . 120.8(3) ?
C62 C61 H61 . . 119.6 ?
C57 C62 C61 . . 120.6(2) ?
C57 C62 H62 . . 119.7 ?
C61 C62 H62 . . 119.7 ?
C64 C63 C50 . . 118.7(2) ?
C64 C63 C68 . . 118.4(2) ?
C68 C63 C50 . . 122.9(2) ?
C63 C64 H64 . . 119.2 ?
C65 C64 C63 . . 121.6(2) ?
C65 C64 H64 . . 119.2 ?
C64 C65 H65 . . 119.6 ?
C64 C65 C66 . . 120.7(2) ?
C66 C65 H65 . . 119.6 ?
C65 C66 C67 . . 117.5(2) ?
C65 C66 C69 . . 120.5(2) ?
C67 C66 C69 . . 122.0(2) ?
C66 C67 H67 . . 119.0 ?
C66 C67 C68 . . 122.1(2) ?
C68 C67 H67 . . 119.0 ?
C63 C68 C67 . . 119.7(2) ?
C63 C68 H68 . . 120.2 ?
C67 C68 H68 . . 120.2 ?
C70 C69 C66 . . 121.1(2) ?
C70 C69 C74 . . 118.1(2) ?
C74 C69 C66 . . 120.8(2) ?
C69 C70 H70 . . 119.3 ?
C69 C70 C71 . . 121.5(2) ?
C71 C70 H70 . . 119.3 ?
C70 C71 H71 . . 120.3 ?
C72 C71 C70 . . 119.4(3) ?
C72 C71 H71 . . 120.3 ?
C71 C72 H72 . . 119.9 ?
C73 C72 C71 . . 120.2(3) ?
C73 C72 H72 . . 119.9 ?
C72 C73 H73 . . 119.8 ?
C72 C73 C74 . . 120.5(3) ?
C74 C73 H73 . . 119.8 ?
C69 C74 H74 . . 119.8 ?
C73 C74 C69 . . 120.3(3) ?
C73 C74 H74 . . 119.8 ?

loop_
_geom_bond_atom_site_label_1
_geom_bond_atom_site_label_2
_geom_bond_site_symmetry_2
_geom_bond_distance
_geom_bond_publ_flag
O1 C1 . 1.384(3) ?
O1 C13 . 1.465(3) ?
O2 C38 . 1.379(3) ?
O2 C50 . 1.466(3) ?
C1 C2 . 1.412(3) ?
C1 C10 . 1.379(3) ?
C2 H2 . 0.9500 ?
C2 C3 . 1.371(3) ?
C3 H3 . 0.9500 ?
C3 C4 . 1.415(3) ?
C4 C5 . 1.421(3) ?
C4 C9 . 1.437(3) ?
C5 H5 . 0.9500 ?
C5 C6 . 1.367(4) ?
C6 H6 . 0.9500 ?
C6 C7 . 1.418(4) ?
C7 H7 . 0.9500 ?
C7 C8 . 1.368(3) ?
C8 H8 . 0.9500 ?
C8 C9 . 1.419(3) ?
C9 C10 . 1.432(3) ?
C10 C11 . 1.474(3) ?
C11 H11 . 0.9500 ?
C11 C12 . 1.318(3) ?
C12 H12 . 0.9500 ?
C12 C13 . 1.522(3) ?
C13 C14 . 1.526(3) ?
C13 C26 . 1.540(3) ?
C14 C15 . 1.393(3) ?
C14 C19 . 1.395(3) ?
C15 H15 . 0.9500 ?
C15 C16 . 1.387(3) ?
C16 H16 . 0.9500 ?
C16 C17 . 1.390(3) ?
C17 C18 . 1.412(3) ?
C17 C20 . 1.485(3) ?
C18 H18 . 0.9500 ?
C18 C19 . 1.380(3) ?
C19 H19 . 0.9500 ?
C20 C21 . 1.396(3) ?
C20 C25 . 1.394(3) ?
C21 H21 . 0.9500 ?
C21 C22 . 1.380(4) ?
C22 H22 . 0.9500 ?
C22 C23 . 1.388(4) ?
C23 H23 . 0.9500 ?
C23 C24 . 1.372(4) ?
C24 H24 . 0.9500 ?
C24 C25 . 1.384(3) ?
C25 H25 . 0.9500 ?
C26 C27 . 1.391(3) ?
C26 C31 . 1.407(3) ?
C27 H27 . 0.9500 ?
C27 C28 . 1.393(3) ?
C28 H28 . 0.9500 ?
C28 C29 . 1.399(3) ?
C29 C30 . 1.401(3) ?
C29 C32 . 1.490(3) ?
C30 H30 . 0.9500 ?
C30 C31 . 1.386(3) ?
C31 H31 . 0.9500 ?
C32 C33 . 1.386(3) ?
C32 C37 . 1.402(3) ?
C33 H33 . 0.9500 ?
C33 C34 . 1.385(3) ?
C34 H34 . 0.9500 ?
C34 C35 . 1.382(4) ?
C35 H35 . 0.9500 ?
C35 C36 . 1.384(4) ?
C36 H36 . 0.9500 ?
C36 C37 . 1.378(3) ?
C37 H37 . 0.9500 ?
C38 C39 . 1.416(3) ?
C38 C47 . 1.384(3) ?
C39 H39 . 0.9500 ?
C39 C40 . 1.369(3) ?
C40 H40 . 0.9500 ?
C40 C41 . 1.416(3) ?
C41 C42 . 1.420(3) ?
C41 C46 . 1.434(4) ?
C42 H42 . 0.9500 ?
C42 C43 . 1.370(4) ?
C43 H43 . 0.9500 ?
C43 C44 . 1.412(4) ?
C44 H44 . 0.9500 ?
C44 C45 . 1.374(3) ?
C45 H45 . 0.9500 ?
C45 C46 . 1.419(4) ?
C46 C47 . 1.434(3) ?
C47 C48 . 1.468(3) ?
C48 H48 . 0.9500 ?
C48 C49 . 1.330(3) ?
C49 H49 . 0.9500 ?
C49 C50 . 1.521(3) ?
C50 C51 . 1.535(3) ?
C50 C63 . 1.532(3) ?
C51 C52 . 1.388(3) ?
C51 C56 . 1.396(3) ?
C52 H52 . 0.9500 ?
C52 C53 . 1.399(3) ?
C53 H53 . 0.9500 ?
C53 C54 . 1.397(3) ?
C54 C55 . 1.397(3) ?
C54 C57 . 1.496(3) ?
C55 H55 . 0.9500 ?
C55 C56 . 1.390(3) ?
C56 H56 . 0.9500 ?
C57 C58 . 1.403(3) ?
C57 C62 . 1.388(4) ?
C58 H58 . 0.9500 ?
C58 C59 . 1.378(4) ?
C59 H59 . 0.9500 ?
C59 C60 . 1.382(4) ?
C60 H60 . 0.9500 ?
C60 C61 . 1.365(4) ?
C61 H61 . 0.9500 ?
C61 C62 . 1.401(4) ?
C62 H62 . 0.9500 ?
C63 C64 . 1.390(3) ?
C63 C68 . 1.393(3) ?
C64 H64 . 0.9500 ?
C64 C65 . 1.388(3) ?
C65 H65 . 0.9500 ?
C65 C66 . 1.394(3) ?
C66 C67 . 1.396(3) ?
C66 C69 . 1.493(3) ?
C67 H67 . 0.9500 ?
C67 C68 . 1.398(3) ?
C68 H68 . 0.9500 ?
C69 C70 . 1.389(3) ?
C69 C74 . 1.395(3) ?
C70 H70 . 0.9500 ?
C70 C71 . 1.394(3) ?
C71 H71 . 0.9500 ?
C71 C72 . 1.377(4) ?
C72 H72 . 0.9500 ?
C72 C73 . 1.374(4) ?
C73 H73 . 0.9500 ?
C73 C74 . 1.395(4) ?
C74 H74 . 0.9500 ?

loop_
_geom_torsion_atom_site_label_1
_geom_torsion_atom_site_label_2
_geom_torsion_atom_site_label_3
_geom_torsion_atom_site_label_4
_geom_torsion_site_symmetry_1
_geom_torsion_site_symmetry_2
_geom_torsion_site_symmetry_3
_geom_torsion_site_symmetry_4
_geom_torsion
_geom_torsion_publ_flag
O1 C1 C2 C3 . . . . 178.80(19) ?
O1 C1 C10 C9 . . . . -178.90(18) ?
O1 C1 C10 C11 . . . . 1.9(3) ?
O1 C13 C14 C15 . . . . 27.0(3) ?
O1 C13 C14 C19 . . . . -155.7(2) ?
O1 C13 C26 C27 . . . . -128.6(2) ?
O1 C13 C26 C31 . . . . 55.8(3) ?
O2 C38 C39 C40 . . . . 178.40(19) ?
O2 C38 C47 C46 . . . . 179.22(19) ?
O2 C38 C47 C48 . . . . -5.1(3) ?
O2 C50 C51 C52 . . . . 132.9(2) ?
O2 C50 C51 C56 . . . . -50.4(3) ?
O2 C50 C63 C64 . . . . 164.8(2) ?
O2 C50 C63 C68 . . . . -14.6(3) ?
C1 O1 C13 C12 . . . . -54.1(2) ?
C1 O1 C13 C14 . . . . -173.09(17) ?
C1 O1 C13 C26 . . . . 68.8(2) ?
C1 C2 C3 C4 . . . . 0.7(3) ?
C1 C10 C11 C12 . . . . -21.5(3) ?
C2 C1 C10 C9 . . . . 3.4(3) ?
C2 C1 C10 C11 . . . . -175.8(2) ?
C2 C3 C4 C5 . . . . -177.8(2) ?
C2 C3 C4 C9 . . . . 1.9(3) ?
C3 C4 C5 C6 . . . . 179.1(2) ?
C3 C4 C9 C8 . . . . 179.5(2) ?
C3 C4 C9 C10 . . . . -1.8(3) ?
C4 C5 C6 C7 . . . . 1.3(4) ?
C4 C9 C10 C1 . . . . -0.7(3) ?
C4 C9 C10 C11 . . . . 178.4(2) ?
C5 C4 C9 C8 . . . . -0.8(3) ?
C5 C4 C9 C10 . . . . 177.8(2) ?
C5 C6 C7 C8 . . . . -0.6(4) ?
C6 C7 C8 C9 . . . . -0.9(4) ?
C7 C8 C9 C4 . . . . 1.5(3) ?
C7 C8 C9 C10 . . . . -177.1(2) ?
C8 C9 C10 C1 . . . . 177.9(2) ?
C8 C9 C10 C11 . . . . -3.0(4) ?
C9 C4 C5 C6 . . . . -0.6(3) ?
C9 C10 C11 C12 . . . . 159.3(2) ?
C10 C1 C2 C3 . . . . -3.4(3) ?
C10 C11 C12 C13 . . . . 0.4(3) ?
C11 C12 C13 O1 . . . . 36.2(3) ?
C11 C12 C13 C14 . . . . 152.9(2) ?
C11 C12 C13 C26 . . . . -82.7(3) ?
C12 C13 C14 C15 . . . . -90.3(3) ?
C12 C13 C14 C19 . . . . 87.1(3) ?
C12 C13 C26 C27 . . . . -9.3(3) ?
C12 C13 C26 C31 . . . . 175.1(2) ?
C13 O1 C1 C2 . . . . -145.0(2) ?
C13 O1 C1 C10 . . . . 37.2(3) ?
C13 C14 C15 C16 . . . . 178.7(2) ?
C13 C14 C19 C18 . . . . -178.2(2) ?
C13 C26 C27 C28 . . . . -173.4(2) ?
C13 C26 C31 C30 . . . . 172.6(2) ?
C14 C13 C26 C27 . . . . 115.3(2) ?
C14 C13 C26 C31 . . . . -60.4(3) ?
C14 C15 C16 C17 . . . . -1.6(4) ?
C15 C14 C19 C18 . . . . -0.7(4) ?
C15 C16 C17 C18 . . . . 1.0(4) ?
C15 C16 C17 C20 . . . . 179.2(2) ?
C16 C17 C18 C19 . . . . -0.3(4) ?
C16 C17 C20 C21 . . . . 22.1(4) ?
C16 C17 C20 C25 . . . . -155.7(3) ?
C17 C18 C19 C14 . . . . 0.2(4) ?
C17 C20 C21 C22 . . . . 179.2(3) ?
C17 C20 C25 C24 . . . . -179.2(3) ?
C18 C17 C20 C21 . . . . -159.8(3) ?
C18 C17 C20 C25 . . . . 22.5(4) ?
C19 C14 C15 C16 . . . . 1.4(4) ?
C20 C17 C18 C19 . . . . -178.6(2) ?
C20 C21 C22 C23 . . . . 2.1(5) ?
C21 C20 C25 C24 . . . . 2.9(4) ?
C21 C22 C23 C24 . . . . -1.2(5) ?
C22 C23 C24 C25 . . . . 1.2(5) ?
C23 C24 C25 C20 . . . . -2.1(5) ?
C25 C20 C21 C22 . . . . -2.9(4) ?
C26 C13 C14 C15 . . . . 143.3(2) ?
C26 C13 C14 C19 . . . . -39.3(3) ?
C26 C27 C28 C29 . . . . 1.0(4) ?
C27 C26 C31 C30 . . . . -3.3(3) ?
C27 C28 C29 C30 . . . . -3.1(3) ?
C27 C28 C29 C32 . . . . 173.8(2) ?
C28 C29 C30 C31 . . . . 2.0(3) ?
C28 C29 C32 C33 . . . . 46.3(3) ?
C28 C29 C32 C37 . . . . -130.9(3) ?
C29 C30 C31 C26 . . . . 1.2(4) ?
C29 C32 C33 C34 . . . . -175.8(2) ?
C29 C32 C37 C36 . . . . 175.4(2) ?
C30 C29 C32 C33 . . . . -136.9(3) ?
C30 C29 C32 C37 . . . . 45.9(3) ?
C31 C26 C27 C28 . . . . 2.2(3) ?
C32 C29 C30 C31 . . . . -174.9(2) ?
C32 C33 C34 C35 . . . . 0.6(4) ?
C33 C32 C37 C36 . . . . -1.9(4) ?
C33 C34 C35 C36 . . . . -2.3(4) ?
C34 C35 C36 C37 . . . . 1.8(4) ?
C35 C36 C37 C32 . . . . 0.3(4) ?
C37 C32 C33 C34 . . . . 1.4(4) ?
C38 O2 C50 C49 . . . . 52.9(2) ?
C38 O2 C50 C51 . . . . -69.6(2) ?
C38 O2 C50 C63 . . . . 173.02(17) ?
C38 C39 C40 C41 . . . . 1.5(3) ?
C38 C47 C48 C49 . . . . 19.9(3) ?
C39 C38 C47 C46 . . . . -3.3(3) ?
C39 C38 C47 C48 . . . . 172.4(2) ?
C39 C40 C41 C42 . . . . 178.2(2) ?
C39 C40 C41 C46 . . . . -1.2(3) ?
C40 C41 C42 C43 . . . . -177.4(2) ?
C40 C41 C46 C45 . . . . 176.3(2) ?
C40 C41 C46 C47 . . . . -1.3(3) ?
C41 C42 C43 C44 . . . . 1.0(4) ?
C41 C46 C47 C38 . . . . 3.5(3) ?
C41 C46 C47 C48 . . . . -171.9(2) ?
C42 C41 C46 C45 . . . . -3.1(3) ?
C42 C41 C46 C47 . . . . 179.3(2) ?
C42 C43 C44 C45 . . . . -3.0(4) ?
C43 C44 C45 C46 . . . . 1.9(4) ?
C44 C45 C46 C41 . . . . 1.2(4) ?
C44 C45 C46 C47 . . . . 178.7(2) ?
C45 C46 C47 C38 . . . . -174.0(2) ?
C45 C46 C47 C48 . . . . 10.6(4) ?
C46 C41 C42 C43 . . . . 2.0(4) ?
C46 C47 C48 C49 . . . . -164.7(2) ?
C47 C38 C39 C40 . . . . 0.8(3) ?
C47 C48 C49 C50 . . . . 4.3(4) ?
C48 C49 C50 O2 . . . . -39.5(3) ?
C48 C49 C50 C51 . . . . 79.5(3) ?
C48 C49 C50 C63 . . . . -156.7(2) ?
C49 C50 C51 C52 . . . . 13.8(3) ?
C49 C50 C51 C56 . . . . -169.6(2) ?
C49 C50 C63 C64 . . . . -77.4(3) ?
C49 C50 C63 C68 . . . . 103.1(3) ?
C50 O2 C38 C39 . . . . 149.5(2) ?
C50 O2 C38 C47 . . . . -32.9(3) ?
C50 C51 C52 C53 . . . . 176.2(2) ?
C50 C51 C56 C55 . . . . -176.3(2) ?
C50 C63 C64 C65 . . . . -177.2(2) ?
C50 C63 C68 C67 . . . . 177.0(2) ?
C51 C50 C63 C64 . . . . 48.5(3) ?
C51 C50 C63 C68 . . . . -130.9(2) ?
C51 C52 C53 C54 . . . . -0.2(3) ?
C52 C51 C56 C55 . . . . 0.5(3) ?
C52 C53 C54 C55 . . . . 0.8(3) ?
C52 C53 C54 C57 . . . . -179.8(2) ?
C53 C54 C55 C56 . . . . -0.8(3) ?
C53 C54 C57 C58 . . . . -38.5(3) ?
C53 C54 C57 C62 . . . . 142.9(3) ?
C54 C55 C56 C51 . . . . 0.1(3) ?
C54 C57 C58 C59 . . . . -178.2(2) ?
C54 C57 C62 C61 . . . . 177.8(3) ?
C55 C54 C57 C58 . . . . 140.9(3) ?
C55 C54 C57 C62 . . . . -37.7(4) ?
C56 C51 C52 C53 . . . . -0.5(3) ?
C57 C54 C55 C56 . . . . 179.8(2) ?
C57 C58 C59 C60 . . . . 0.2(4) ?
C58 C57 C62 C61 . . . . -0.8(4) ?
C58 C59 C60 C61 . . . . -0.6(5) ?
C59 C60 C61 C62 . . . . 0.3(5) ?
C60 C61 C62 C57 . . . . 0.5(5) ?
C62 C57 C58 C59 . . . . 0.5(4) ?
C63 C50 C51 C52 . . . . -111.2(2) ?
C63 C50 C51 C56 . . . . 65.5(3) ?
C63 C64 C65 C66 . . . . -0.3(4) ?
C64 C63 C68 C67 . . . . -2.5(4) ?
C64 C65 C66 C67 . . . . -1.4(4) ?
C64 C65 C66 C69 . . . . 176.2(2) ?
C65 C66 C67 C68 . . . . 1.1(4) ?
C65 C66 C69 C70 . . . . -33.4(4) ?
C65 C66 C69 C74 . . . . 145.6(3) ?
C66 C67 C68 C63 . . . . 0.8(4) ?
C66 C69 C70 C71 . . . . -179.0(2) ?
C66 C69 C74 C73 . . . . 179.7(3) ?
C67 C66 C69 C70 . . . . 144.1(3) ?
C67 C66 C69 C74 . . . . -36.8(4) ?
C68 C63 C64 C65 . . . . 2.2(4) ?
C69 C66 C67 C68 . . . . -176.5(2) ?
C69 C70 C71 C72 . . . . -0.9(4) ?
C70 C69 C74 C73 . . . . -1.2(4) ?
C70 C71 C72 C73 . . . . -0.9(5) ?
C71 C72 C73 C74 . . . . 1.5(5) ?
C72 C73 C74 C69 . . . . -0.5(5) ?
C74 C69 C70 C71 . . . . 1.9(4) ?
